data_1508928
loop_
_publ_author_name
'Bhattacharya, Suman'
'Stojakovi\'c, Jelena'
'Saha, Binoy K.'
'Macgillivray, Leonard R.'

_publ_section_title
;
 A product of a templated solid-state photodimerization acts as a
 template: single-crystal reactivity in a single polymorph of a cocrystal.
;
_journal_issue 4
_journal_name_full 'Organic letters'
_journal_page_first 744
_journal_page_last 747
_journal_paper_doi 10.1021/ol303283s
_journal_volume 15
_journal_year 2013
_chemical_formula_moiety 'C8 H8 O8, 2(C12 H10 N2)'
_chemical_formula_sum 'C32 H28 N4 O8'
_chemical_formula_weight 596.58
_chemical_name_common CBTA.BPE-1
_chemical_name_systematic
;
cyclobutane-1,2,3,4-tetracarboxylic acid,
(E)-1,2-di(pyridin-4-yl)ethene complex polymorph I
;
_space_group_crystal_system monoclinic
_space_group_IT_number 14
_space_group_name_Hall '-P 2ybc'
_space_group_name_H-M_alt 'P 1 21/c 1'
_symmetry_space_group_name_Hall '-P 2ybc'
_symmetry_space_group_name_H-M 'P 1 21/c 1'
_atom_sites_solution_hydrogens geom
_atom_sites_solution_primary direct
_atom_sites_solution_secondary difmap
_audit_creation_date 2012-08-19
_audit_creation_method
;
  Olex2 1.2
  (compiled 2012.05.09 svn.r2324, GUI svn.r4230)
;
_cell_angle_alpha 90.00
_cell_angle_beta 94.908(5)
_cell_angle_gamma 90.00
_cell_formula_units_Z 2
_cell_length_a 7.0625(4)
_cell_length_b 10.8486(6)
_cell_length_c 18.2963(8)
_cell_measurement_reflns_used 2681
_cell_measurement_temperature 298(2)
_cell_measurement_theta_max 29.2048
_cell_measurement_theta_min 2.8888
_cell_volume 1396.69(13)
_computing_cell_refinement
;
CrysAlisPro, Oxford Diffraction Ltd.,
Version 1.171.34.44 (release 25-10-2010 CrysAlis171 .NET)
(compiled Oct 25 2010,18:11:34)
;
_computing_data_collection
;
CrysAlisPro, Oxford Diffraction Ltd.,
Version 1.171.34.44 (release 25-10-2010 CrysAlis171 .NET)
(compiled Oct 25 2010,18:11:34)
;
_computing_data_reduction
;
CrysAlisPro, Oxford Diffraction Ltd.,
Version 1.171.34.44 (release 25-10-2010 CrysAlis171 .NET)
(compiled Oct 25 2010,18:11:34)
;
_computing_molecular_graphics
;
O. V. Dolomanov, L. J. Bourhis, R. J. Gildea, J. A. K. Howard and H. Puschmann,
OLEX2: a complete structure solution, refinement and analysis program.
J. Appl. Cryst. (2009). 42, 339-341.
;
_computing_publication_material
;
O. V. Dolomanov, L. J. Bourhis, R. J. Gildea, J. A. K. Howard and H. Puschmann,
OLEX2: a complete structure solution, refinement and analysis program.
J. Appl. Cryst. (2009). 42, 339-341.
;
_computing_structure_refinement
;
SHELXL, G.M. Sheldrick, Acta Cryst.
(2008). A64, 112-122
;
_computing_structure_solution
;
SHELXS, G.M. Sheldrick, Acta Cryst.
(2008). A64, 112-122
;
_diffrn_ambient_temperature 298(2)
_diffrn_detector_area_resol_mean 15.9821
_diffrn_measured_fraction_theta_full 0.999
_diffrn_measured_fraction_theta_max 0.858
_diffrn_measurement_details
;
  1 omega  -49.00   44.00   1.0000   40.0000
omega____ theta____ kappa____ phi______ frames
    -       18.9803  -37.0000  -30.0000 93

  2 omega   36.00   71.00   1.0000   40.0000
omega____ theta____ kappa____ phi______ frames
    -       18.9803  179.0000  -90.0000 35

  3 omega  -27.00   64.00   1.0000   40.0000
omega____ theta____ kappa____ phi______ frames
    -       18.9803    0.0000 -180.0000 91

  4 omega  -87.00  -28.00   1.0000   40.0000
omega____ theta____ kappa____ phi______ frames
    -      -17.1835  -77.0000  -60.0000 59
;
_diffrn_measurement_device_type 'Xcalibur, Eos'
_diffrn_measurement_method '\w scans'
_diffrn_orient_matrix_UB_11 -0.0006712000
_diffrn_orient_matrix_UB_12 0.0471302000
_diffrn_orient_matrix_UB_13 0.0268957000
_diffrn_orient_matrix_UB_21 -0.0970774000
_diffrn_orient_matrix_UB_22 0.0118932000
_diffrn_orient_matrix_UB_23 -0.0108455000
_diffrn_orient_matrix_UB_31 -0.0270058000
_diffrn_orient_matrix_UB_32 -0.0437271000
_diffrn_orient_matrix_UB_33 0.0259730000
_diffrn_radiation_monochromator graphite
_diffrn_radiation_type 'Mo K\a'
_diffrn_radiation_wavelength 0.7107
_diffrn_reflns_av_R_equivalents 0.0298
_diffrn_reflns_av_unetI/netI 0.0422
_diffrn_reflns_limit_h_max 9
_diffrn_reflns_limit_h_min -8
_diffrn_reflns_limit_k_max 12
_diffrn_reflns_limit_k_min -14
_diffrn_reflns_limit_l_max 25
_diffrn_reflns_limit_l_min -23
_diffrn_reflns_number 7917
_diffrn_reflns_theta_full 25.00
_diffrn_reflns_theta_max 29.27
_diffrn_reflns_theta_min 2.89
_diffrn_source 'Enhance (Mo) X-ray Source'
_exptl_absorpt_coefficient_mu 0.104
_exptl_absorpt_correction_T_max 0.978
_exptl_absorpt_correction_T_min 0.960
_exptl_absorpt_correction_type multi-scan
_exptl_absorpt_process_details
;
CrysAlisPro, Oxford Diffraction Ltd.,
Version 1.171.34.44 (release 25-10-2010 CrysAlis171 .NET)
(compiled Oct 25 2010,18:11:34)
Empirical absorption correction using spherical harmonics,
 implemented in SCALE3 ABSPACK scaling algorithm.
;
_exptl_crystal_colour colorless
_exptl_crystal_density_diffrn 1.419
_exptl_crystal_density_method 'not measured'
_exptl_crystal_description block
_exptl_crystal_F_000 624
_exptl_crystal_size_max 0.39
_exptl_crystal_size_mid 0.35
_exptl_crystal_size_min 0.21
_refine_diff_density_max 0.205
_refine_diff_density_min -0.173
_refine_diff_density_rms 0.037
_refine_ls_extinction_method none
_refine_ls_goodness_of_fit_ref 1.017
_refine_ls_hydrogen_treatment mixed
_refine_ls_matrix_type full
_refine_ls_number_parameters 207
_refine_ls_number_reflns 3266
_refine_ls_number_restraints 2
_refine_ls_restrained_S_all 1.019
_refine_ls_R_factor_all 0.0908
_refine_ls_R_factor_gt 0.0524
_refine_ls_shift/su_max 0.000
_refine_ls_shift/su_mean 0.000
_refine_ls_structure_factor_coef Fsqd
_refine_ls_weighting_details 'calc w=1/[\s^2^(Fo^2^)+(0.0451P)^2^+0.3355P] where P=(Fo^2^+2Fc^2^)/3'
_refine_ls_weighting_scheme calc
_refine_ls_wR_factor_gt 0.1103
_refine_ls_wR_factor_ref 0.1311
_reflns_number_gt 2079
_reflns_number_total 3266
_reflns_threshold_expression >2sigma(I)
_cod_data_source_file ol303283s_si_001.cif
_cod_data_source_block CBTA.BPE-I
_cod_database_code 1508928

loop_
_space_group_symop_id
_space_group_symop_operation_xyz
1 'x, y, z'
2 '-x, y+1/2, -z+1/2'
3 '-x, -y, -z'
4 'x, -y-1/2, z-1/2'

loop_
_atom_site_label
_atom_site_type_symbol
_atom_site_fract_x
_atom_site_fract_y
_atom_site_fract_z
_atom_site_U_iso_or_equiv
_atom_site_adp_type
_atom_site_occupancy
_atom_site_symmetry_multiplicity
_atom_site_calc_flag
_atom_site_refinement_flags
N1 N 0.0830(2) 0.48529(16) 0.30585(8) 0.0495(4) Uani 1 1 d .
O4 O 0.7972(2) 0.23903(13) 0.40686(8) 0.0590(4) Uani 1 1 d D
O2 O 0.9552(2) -0.13721(14) 0.35890(8) 0.0675(5) Uani 1 1 d .
O1 O 1.0488(2) 0.04794(14) 0.32652(7) 0.0622(5) Uani 1 1 d D
C7 C 0.2362(3) 0.43404(18) 0.44786(9) 0.0412(5) Uani 1 1 d .
N2 N 0.6036(2) 0.25991(16) 0.77610(9) 0.0489(4) Uani 1 1 d .
C3 C 0.9479(3) 0.09462(16) 0.48874(9) 0.0393(4) Uani 1 1 d .
H3 H 1.0179 0.1662 0.5095 0.047 Uiso 1 1 calc R
C1 C 1.0214(3) -0.03730(19) 0.37451(10) 0.0430(5) Uani 1 1 d .
C2 C 1.0831(3) 0.00152(17) 0.45258(9) 0.0385(4) Uani 1 1 d .
H2 H 1.2146 0.0312 0.4569 0.046 Uiso 1 1 calc R
C12 C 0.4531(3) 0.29382(18) 0.63079(10) 0.0426(5) Uani 1 1 d .
C8 C 0.2398(3) 0.3473(2) 0.39245(10) 0.0513(5) Uani 1 1 d .
H8 H 0.2943 0.2704 0.4021 0.062 Uiso 1 1 calc R
C4 C 0.7749(3) 0.13296(18) 0.43976(10) 0.0433(5) Uani 1 1 d .
C11 C 0.3806(3) 0.3095(2) 0.55326(10) 0.0476(5) Uani 1 1 d .
H11 H 0.3845 0.2414 0.5225 0.057 Uiso 1 1 calc R
O3 O 0.6343(2) 0.07110(16) 0.43027(9) 0.0718(5) Uani 1 1 d .
C10 C 0.3108(3) 0.41278(19) 0.52456(10) 0.0463(5) Uani 1 1 d .
H10 H 0.3083 0.4798 0.5561 0.056 Uiso 1 1 calc R
C5 C 0.0815(3) 0.56897(19) 0.35896(11) 0.0494(5) Uani 1 1 d .
H5 H 0.0279 0.6457 0.3478 0.059 Uiso 1 1 calc R
C6 C 0.1557(3) 0.54679(19) 0.42960(10) 0.0464(5) Uani 1 1 d .
H6 H 0.1517 0.6079 0.4651 0.056 Uiso 1 1 calc R
C9 C 0.1620(3) 0.3762(2) 0.32274(11) 0.0551(6) Uani 1 1 d .
H9 H 0.1647 0.3171 0.2860 0.066 Uiso 1 1 calc R
C15 C 0.6271(3) 0.1771(2) 0.72428(11) 0.0558(6) Uani 1 1 d .
H15 H 0.6983 0.1071 0.7370 0.067 Uiso 1 1 calc R
C16 C 0.5519(3) 0.18927(19) 0.65256(11) 0.0539(6) Uani 1 1 d .
H16 H 0.5681 0.1266 0.6190 0.065 Uiso 1 1 calc R
C13 C 0.4299(3) 0.3805(2) 0.68466(11) 0.0641(7) Uani 1 1 d .
H13 H 0.3633 0.4528 0.6731 0.077 Uiso 1 1 calc R
C14 C 0.5056(3) 0.3597(2) 0.75560(12) 0.0645(7) Uani 1 1 d .
H14 H 0.4867 0.4192 0.7909 0.077 Uiso 1 1 calc R
H1 H 1.003(4) 0.026(3) 0.2801(11) 0.112(10) Uiso 1 1 d D
H4 H 0.719(4) 0.243(3) 0.3678(13) 0.109(10) Uiso 1 1 d D

loop_
_atom_site_aniso_label
_atom_site_aniso_U_11
_atom_site_aniso_U_22
_atom_site_aniso_U_33
_atom_site_aniso_U_23
_atom_site_aniso_U_13
_atom_site_aniso_U_12
N1 0.0602(11) 0.0574(11) 0.0295(8) 0.0022(8) -0.0042(7) -0.0009(9)
O4 0.0776(11) 0.0532(9) 0.0420(8) 0.0059(7) -0.0195(8) -0.0035(8)
O2 0.1058(13) 0.0604(10) 0.0343(8) -0.0066(7) -0.0059(8) -0.0222(9)
O1 0.1028(13) 0.0575(9) 0.0252(7) 0.0014(7) -0.0023(7) -0.0116(8)
C7 0.0387(10) 0.0551(12) 0.0294(9) -0.0008(9) 0.0000(7) -0.0086(9)
N2 0.0577(11) 0.0535(10) 0.0337(9) 0.0000(8) -0.0070(7) -0.0030(8)
C3 0.0502(11) 0.0405(10) 0.0256(9) -0.0029(8) -0.0050(7) -0.0036(8)
C1 0.0524(12) 0.0512(12) 0.0251(9) -0.0018(9) 0.0009(8) 0.0031(10)
C2 0.0446(11) 0.0458(11) 0.0239(9) -0.0020(8) -0.0041(7) -0.0050(9)
C12 0.0389(10) 0.0553(12) 0.0322(10) -0.0037(9) -0.0046(7) -0.0067(9)
C8 0.0650(14) 0.0516(12) 0.0361(11) 0.0003(10) -0.0025(9) 0.0049(10)
C4 0.0555(13) 0.0469(12) 0.0264(9) -0.0029(9) -0.0031(8) 0.0000(10)
C11 0.0487(12) 0.0586(13) 0.0342(10) -0.0061(9) -0.0043(8) -0.0016(10)
O3 0.0613(10) 0.0875(12) 0.0622(10) 0.0224(9) -0.0205(8) -0.0196(9)
C10 0.0483(11) 0.0566(12) 0.0332(10) -0.0048(9) -0.0018(8) -0.0040(10)
C5 0.0563(13) 0.0513(12) 0.0397(11) 0.0012(10) -0.0018(9) -0.0005(10)
C6 0.0522(12) 0.0526(12) 0.0337(10) -0.0053(9) -0.0004(8) -0.0043(10)
C9 0.0746(15) 0.0578(14) 0.0316(10) -0.0076(10) -0.0028(9) 0.0011(11)
C15 0.0709(15) 0.0508(13) 0.0437(12) 0.0042(10) -0.0076(10) 0.0023(11)
C16 0.0701(14) 0.0506(12) 0.0393(11) -0.0065(10) -0.0044(10) 0.0005(11)
C13 0.0782(16) 0.0703(15) 0.0405(12) -0.0067(11) -0.0140(11) 0.0272(13)
C14 0.0831(16) 0.0707(15) 0.0366(11) -0.0121(11) -0.0126(10) 0.0184(13)

loop_
_atom_type_symbol
_atom_type_description
_atom_type_scat_dispersion_real
_atom_type_scat_dispersion_imag
_atom_type_scat_source
C C 0.0033 0.0016 'International Tables Vol C Tables 4.2.6.8 and 6.1.1.4'
H H 0.0000 0.0000 'International Tables Vol C Tables 4.2.6.8 and 6.1.1.4'
N N 0.0061 0.0033 'International Tables Vol C Tables 4.2.6.8 and 6.1.1.4'
O O 0.0106 0.0060 'International Tables Vol C Tables 4.2.6.8 and 6.1.1.4'

loop_
_geom_angle_atom_site_label_1
_geom_angle_atom_site_label_2
_geom_angle_atom_site_label_3
_geom_angle
_geom_angle_site_symmetry_1
_geom_angle_site_symmetry_3
C5 N1 C9 117.75(16) . .
C4 O4 H4 108.9(19) . .
C1 O1 H1 112.2(18) . .
C8 C7 C10 124.27(18) . .
C6 C7 C8 117.29(17) . .
C6 C7 C10 118.44(17) . .
C14 N2 C15 116.50(17) . .
C2 C3 H3 111.6 3_756 .
C2 C3 H3 111.6 . .
C2 C3 C2 89.18(13) 3_756 .
C4 C3 H3 111.6 . .
C4 C3 C2 116.64(16) . 3_756
C4 C3 C2 114.59(14) . .
O2 C1 O1 123.81(17) . .
O2 C1 C2 123.18(17) . .
O1 C1 C2 113.02(17) . .
C3 C2 C3 90.82(13) 3_756 .
C3 C2 H2 111.1 3_756 .
C3 C2 H2 111.1 . .
C1 C2 C3 115.21(15) . 3_756
C1 C2 C3 116.01(14) . .
C1 C2 H2 111.1 . .
C16 C12 C11 119.99(18) . .
C16 C12 C13 116.32(17) . .
C13 C12 C11 123.69(19) . .
C7 C8 H8 120.3 . .
C9 C8 C7 119.42(19) . .
C9 C8 H8 120.3 . .
O4 C4 C3 112.97(17) . .
O3 C4 O4 123.64(18) . .
O3 C4 C3 123.36(18) . .
C12 C11 H11 117.7 . .
C10 C11 C12 124.68(19) . .
C10 C11 H11 117.7 . .
C7 C10 H10 116.4 . .
C11 C10 C7 127.19(19) . .
C11 C10 H10 116.4 . .
N1 C5 H5 118.6 . .
N1 C5 C6 122.78(19) . .
C6 C5 H5 118.6 . .
C7 C6 H6 120.0 . .
C5 C6 C7 120.00(18) . .
C5 C6 H6 120.0 . .
N1 C9 C8 122.75(19) . .
N1 C9 H9 118.6 . .
C8 C9 H9 118.6 . .
N2 C15 H15 118.2 . .
N2 C15 C16 123.6(2) . .
C16 C15 H15 118.2 . .
C12 C16 C15 119.98(19) . .
C12 C16 H16 120.0 . .
C15 C16 H16 120.0 . .
C12 C13 H13 120.0 . .
C14 C13 C12 120.0(2) . .
C14 C13 H13 120.0 . .
N2 C14 C13 123.5(2) . .
N2 C14 H14 118.3 . .
C13 C14 H14 118.3 . .

loop_
_geom_bond_atom_site_label_1
_geom_bond_atom_site_label_2
_geom_bond_distance
_geom_bond_site_symmetry_2
N1 C5 1.331(2) .
N1 C9 1.333(3) .
O4 C4 1.314(2) .
O4 H4 0.866(17) .
O2 C1 1.205(2) .
O1 C1 1.301(2) .
O1 H1 0.914(17) .
C7 C8 1.385(3) .
C7 C10 1.474(2) .
C7 C6 1.378(3) .
N2 C15 1.326(3) .
N2 C14 1.322(3) .
C3 H3 0.9800 .
C3 C2 1.526(2) 3_756
C3 C2 1.574(3) .
C3 C4 1.510(2) .
C1 C2 1.517(2) .
C2 C3 1.526(2) 3_756
C2 H2 0.9800 .
C12 C11 1.476(2) .
C12 C16 1.373(3) .
C12 C13 1.382(3) .
C8 H8 0.9300 .
C8 C9 1.381(3) .
C4 O3 1.199(2) .
C11 H11 0.9300 .
C11 C10 1.315(3) .
C10 H10 0.9300 .
C5 H5 0.9300 .
C5 C6 1.374(2) .
C6 H6 0.9300 .
C9 H9 0.9300 .
C15 H15 0.9300 .
C15 C16 1.379(3) .
C16 H16 0.9300 .
C13 H13 0.9300 .
C13 C14 1.379(3) .
C14 H14 0.9300 .
